data_7126664
loop_
_publ_author_name
'Mandal, Debdeep'
'Stein, Felix'
'Chandra, Shubhadeep'
'Neuman, Nicol\'as I'
'Sarkar, Pallavi'
'Das, Shubhajit'
'Kundu, Abhinanda'
'Sarkar, Arighna'
'Rawat, Hemant'
'Pati, Swapan K.'
'Chandrasekhar, Vadapalli'
'Sarkar, Biprajit'
'Jana, Anukul'

_publ_section_title
;
 Trisubstituted geminal diazaalkene derived transient 1,2-carbodications.
;
_journal_issue 59
_journal_name_full 'Chemical communications (Cambridge, England)'
_journal_page_first 8233
_journal_page_last 8236
_journal_paper_doi 10.1039/d0cc02807j
_journal_volume 56
_journal_year 2020
_chemical_formula_moiety 'C28 H45 N3'
_chemical_formula_sum 'C28 H45 N3'
_chemical_formula_weight 423.69
_space_group_crystal_system triclinic
_space_group_IT_number 2
_space_group_name_Hall '-P 1'
_space_group_name_H-M_alt 'P -1'
_symmetry_Int_Tables_number 2
_atom_sites_solution_primary dual
_audit_creation_date 2019-01-04
_audit_creation_method
;
Olex2 1.2
(compiled 2018.05.29 svn.r3508 for OlexSys, GUI svn.r5506)
;
_audit_update_record
;
2019-09-06 deposited with the CCDC.	2020-06-08 downloaded from the CCDC.
;
_cell_angle_alpha 73.417(3)
_cell_angle_beta 88.835(3)
_cell_angle_gamma 73.820(3)
_cell_formula_units_Z 2
_cell_length_a 9.4090(3)
_cell_length_b 10.8582(4)
_cell_length_c 13.6751(5)
_cell_measurement_reflns_used 11401
_cell_measurement_temperature 119.96(10)
_cell_measurement_theta_max 28.9570
_cell_measurement_theta_min 2.6580
_cell_volume 1283.31(8)
_computing_cell_refinement 'CrysAlisPro 1.171.39.29d (Rigaku OD, 2017)'
_computing_data_collection 'CrysAlisPro 1.171.39.29d (Rigaku OD, 2017)'
_computing_data_reduction 'CrysAlisPro 1.171.39.29d (Rigaku OD, 2017)'
_computing_molecular_graphics 'Olex2 (Dolomanov et al., 2009)'
_computing_publication_material 'Olex2 (Dolomanov et al., 2009)'
_computing_structure_refinement 'olex2.refine (Bourhis et al., 2015)'
_computing_structure_solution 'ShelXT (Sheldrick, 2015)'
_diffrn_ambient_environment N~2~
_diffrn_ambient_temperature 119.96(10)
_diffrn_detector 'CCD plate'
_diffrn_measured_fraction_theta_full 0.9980
_diffrn_measured_fraction_theta_max 0.9980
_diffrn_measurement_details
;
List of Runs (angles in degrees, time in seconds):

  # Type    Start    End  Width  t~exp~   \w     \q     \k     \f   Frames
#--------------------------------------------------------------------------
  1  \w    -42.00 -16.00   0.50   10.00    --    7.10 -63.00  44.00   52
  2  \w     -3.00  22.00   0.50   10.00    --   -7.50  63.00-178.00   50
  3  \w    -36.00 -11.00   0.50   10.00    --   -7.50 -63.00  44.00   50
  4  \w    -73.00 -47.00   0.50   10.00    --   -7.50 -63.00  44.00   52
  5  \w     50.00  94.00   0.50   10.00    --    7.10  77.00  90.00   88
  6  \w    -34.00  96.00   0.50   10.00    --    7.10  38.00  30.00  260
  7  \w     50.00  96.00   0.50   10.00    --    7.10  77.00-120.00   92
  8  \w     30.00  56.00   0.50   10.00    --    7.10  63.00-178.00   52
  9  \w     51.00  94.00   0.50   10.00    --    7.10  77.00  30.00   86
 10  \w     67.00  93.00   0.50   10.00    --    7.10  77.00 -60.00   52
 11  \w    -61.00  35.00   0.50   10.00    --   -7.50 -82.00 150.00  192
 12  \w    -82.00 -34.00   0.50   10.00    --   -7.50 -57.00  60.00   96
 13  \w     -1.00  35.00   0.50   10.00    --   -7.50 -82.00-120.00   72
 14  \w    -48.00 -23.00   0.50   10.00    --   -7.50 -82.00-120.00   50
;
_diffrn_measurement_device 'four-circle diffractometer'
_diffrn_measurement_device_type 'XtaLAB AFC12 (RINC): Kappa single'
_diffrn_measurement_method '\w scans'
_diffrn_orient_matrix_type 'CrysAlisPro convention (1999,Acta A55,543-557)'
_diffrn_orient_matrix_UB_11 -0.0421788000
_diffrn_orient_matrix_UB_12 -0.0463994000
_diffrn_orient_matrix_UB_13 0.0153770000
_diffrn_orient_matrix_UB_21 0.0332152000
_diffrn_orient_matrix_UB_22 -0.0325061000
_diffrn_orient_matrix_UB_23 -0.0364365000
_diffrn_orient_matrix_UB_31 0.0574856000
_diffrn_orient_matrix_UB_32 -0.0429653000
_diffrn_orient_matrix_UB_33 0.0371074000
_diffrn_radiation_monochromator graphite
_diffrn_radiation_probe x-ray
_diffrn_radiation_type 'Mo K\a'
_diffrn_radiation_wavelength 0.71073
_diffrn_reflns_av_R_equivalents 0.0289
_diffrn_reflns_av_unetI/netI 0.0274
_diffrn_reflns_limit_h_max 11
_diffrn_reflns_limit_h_min -12
_diffrn_reflns_limit_k_max 13
_diffrn_reflns_limit_k_min -13
_diffrn_reflns_limit_l_max 17
_diffrn_reflns_limit_l_min -18
_diffrn_reflns_number 22678
_diffrn_reflns_theta_full 24.9986
_diffrn_reflns_theta_max 25.00
_diffrn_reflns_theta_min 2.58
_diffrn_source 'fine-focus sealed X-ray tube'
_diffrn_source_type 'Enhance (Mo) X-ray Source'
_exptl_absorpt_coefficient_mu 0.064
_exptl_absorpt_correction_T_max 1.00000
_exptl_absorpt_correction_T_min 0.68808
_exptl_absorpt_correction_type multi-scan
_exptl_absorpt_process_details
;
CrysAlisPro 1.171.39.29d (Rigaku Oxford Diffraction, 2017)
Empirical absorption correction using spherical harmonics,
 implemented in SCALE3 ABSPACK scaling algorithm.
;
_exptl_crystal_colour 'light yellow'
_exptl_crystal_colour_modifier light
_exptl_crystal_colour_primary yellow
_exptl_crystal_density_diffrn 1.0964
_exptl_crystal_description block
_exptl_crystal_F_000 468.1519
_exptl_crystal_size_max 0.13
_exptl_crystal_size_mid 0.12
_exptl_crystal_size_min 0.11
_refine_diff_density_max 0.2770
_refine_diff_density_min -0.2136
_refine_diff_density_rms 0.0380
_refine_ls_d_res_high 0.8409
_refine_ls_d_res_low 7.9019
_refine_ls_goodness_of_fit_ref 1.0320
_refine_ls_hydrogen_treatment constr
_refine_ls_matrix_type full
_refine_ls_number_constraints 65
_refine_ls_number_parameters 292
_refine_ls_number_reflns 4504
_refine_ls_number_restraints 0
_refine_ls_restrained_S_all 1.0320
_refine_ls_R_factor_all 0.0422
_refine_ls_R_factor_gt 0.0378
_refine_ls_shift/su_max 0.0000
_refine_ls_shift/su_mean 0.0000
_refine_ls_structure_factor_coef Fsqd
_refine_ls_weighting_details 'w=1/[\s^2^(Fo^2^)+(0.0436P)^2^+0.4817P] where P=(Fo^2^+2Fc^2^)/3'
_refine_ls_weighting_scheme calc
_refine_ls_wR_factor_gt 0.0944
_refine_ls_wR_factor_ref 0.0974
_reflns_Friedel_coverage 0.0
_reflns_limit_h_max 11
_reflns_limit_h_min -11
_reflns_limit_k_max 12
_reflns_limit_k_min -12
_reflns_limit_l_max 16
_reflns_limit_l_min 0
_reflns_number_gt 4018
_reflns_number_total 4504
_reflns_threshold_expression I>=2u(I)
_cod_data_source_file d0cc02807j2.cif
_cod_data_source_block AJ0705
_cod_depositor_comments 'Adding full bibliography for 7126655--7126664.cif.'
_cod_database_code 7126664
_chemical_oxdiff_formula 'C H N '
_reflns_odcompleteness_completeness 99.62
_reflns_odcompleteness_iscentric 1
_reflns_odcompleteness_theta 26.32
_olex2_refinement_description
;
1. Fixed Uiso
 At 1.2 times of:
  All C(H) groups, All C(H,H) groups
 At 1.5 times of:
  All C(H,H,H) groups
2.a Ternary CH refined with riding coordinates:
 C5(H5), C20(H20), C15(H15)
2.b Secondary CH2 refined with riding coordinates:
 C7(H7a,H7b)
2.c Aromatic/amide H refined with riding coordinates:
 C13(H13), C12(H12), C11(H11), C4(H4)
2.d Idealised Me refined as rotating group:
 C23(H23a,H23b,H23c), C18(H18a,H18b,H18c), C24(H24a,H24b,H24c), C25(H25a,H25b,
 H25c), C22(H22a,H22b,H22c), C19(H19a,H19b,H19c), C28(H28a,H28b,H28c), C21(H21a,
 H21b,H21c), C17(H17a,H17b,H17c), C26(H26a,H26b,H26c), C16(H16a,H16b,H16c),
 C27(H27a,H27b,H27c)
;
_olex2_submission_special_instructions 'No special instructions were received'
_oxdiff_exptl_absorpt_empirical_details
;
Empirical correction (ABSPACK) includes:
- Absorption correction using spherical harmonics
- Frame scaling
;
_oxdiff_exptl_absorpt_empirical_full_max 1.493
_oxdiff_exptl_absorpt_empirical_full_min 0.662

loop_
_space_group_symop_id
_space_group_symop_operation_xyz
1 x,y,z
2 -x,-y,-z

loop_
_atom_site_label
_atom_site_type_symbol
_atom_site_fract_x
_atom_site_fract_y
_atom_site_fract_z
_atom_site_U_iso_or_equiv
_atom_site_adp_type
_atom_site_occupancy
_atom_site_refinement_flags_posn
N3 N 0.86875(10) 0.70224(9) 0.18358(7) 0.0153(2) Uani 1.000000 .
N1 N 0.62158(11) 0.68918(10) 0.49413(8) 0.0229(2) Uani 1.000000 .
N2 N 0.53114(11) 0.88500(10) 0.38004(8) 0.0228(2) Uani 1.000000 .
C9 C 0.79964(13) 0.60366(11) 0.17375(8) 0.0164(2) Uani 1.000000 .
C5 C 0.81252(13) 0.79709(11) 0.24456(9) 0.0168(3) Uani 1.000000 .
C4 C 0.76875(13) 0.72885(11) 0.34651(9) 0.0183(3) Uani 1.000000 .
C10 C 0.88283(13) 0.46678(12) 0.20832(9) 0.0187(3) Uani 1.000000 .
C3 C 0.64913(13) 0.76884(12) 0.39994(9) 0.0183(3) Uani 1.000000 .
C6 C 0.94562(13) 0.85728(11) 0.24223(9) 0.0186(3) Uani 1.000000 .
C14 C 0.65523(13) 0.63669(12) 0.12764(9) 0.0193(3) Uani 1.000000 .
C8 C 0.95018(13) 0.76190(12) 0.09667(9) 0.0194(3) Uani 1.000000 .
C11 C 0.82643(14) 0.37044(12) 0.18767(9) 0.0231(3) Uani 1.000000 .
C13 C 0.60264(14) 0.53545(13) 0.11143(9) 0.0234(3) Uani 1.000000 .
C20 C 1.02604(13) 0.41703(12) 0.27565(10) 0.0220(3) Uani 1.000000 .
C7 C 0.98326(13) 0.87614(12) 0.13026(9) 0.0198(3) Uani 1.000000 .
C23 C 1.07520(14) 0.76198(12) 0.31613(10) 0.0228(3) Uani 1.000000 .
C15 C 0.54898(14) 0.77728(12) 0.09905(10) 0.0234(3) Uani 1.000000 .
C12 C 0.68844(15) 0.40396(13) 0.13878(9) 0.0249(3) Uani 1.000000 .
C1 C 0.48362(14) 0.75254(14) 0.52580(10) 0.0256(3) Uani 1.000000 .
C2 C 0.43000(14) 0.87198(14) 0.45738(10) 0.0256(3) Uani 1.000000 .
C18 C 0.85974(15) 0.81853(14) -0.00655(9) 0.0270(3) Uani 1.000000 .
C24 C 0.90219(15) 0.99105(12) 0.26669(10) 0.0261(3) Uani 1.000000 .
C25 C 0.69625(15) 0.54813(13) 0.53140(10) 0.0281(3) Uani 1.000000 .
C22 C 0.99895(15) 0.33848(13) 0.38367(10) 0.0281(3) Uani 1.000000 .
C19 C 1.09239(14) 0.65945(13) 0.08348(10) 0.0271(3) Uani 1.000000 .
C28 C 0.51680(15) 1.00739(13) 0.29870(11) 0.0300(3) Uani 1.000000 .
C21 C 1.15611(15) 0.32895(13) 0.23460(11) 0.0311(3) Uani 1.000000 .
C17 C 0.47946(16) 0.82317(14) -0.01063(11) 0.0322(3) Uani 1.000000 .
C26 C 0.42574(16) 0.69013(16) 0.62398(11) 0.0341(3) Uani 1.000000 .
C16 C 0.42723(14) 0.78472(15) 0.17490(11) 0.0315(3) Uani 1.000000 .
C27 C 0.29169(15) 0.98144(16) 0.45491(12) 0.0357(3) Uani 1.000000 .
H13 H 0.50758(14) 0.55731(13) 0.08150(9) 0.0281(3) Uiso 1.000000 R
H12 H 0.65361(15) 0.33842(13) 0.12440(9) 0.0299(3) Uiso 1.000000 R
H11 H 0.88333(14) 0.28126(12) 0.20737(9) 0.0278(3) Uiso 1.000000 R
H5 H 0.72595(13) 0.86790(11) 0.20706(9) 0.0202(3) Uiso 1.000000 R
H4 H 0.83351(13) 0.64531(11) 0.37911(9) 0.0219(3) Uiso 1.000000 R
H20 H 1.05427(13) 0.49544(12) 0.28070(10) 0.0265(3) Uiso 1.000000 R
H7a H 0.92362(13) 0.96250(12) 0.08778(9) 0.0237(3) Uiso 1.000000 R
H7b H 1.08704(13) 0.87255(12) 0.12345(9) 0.0237(3) Uiso 1.000000 R
H23a H 1.0457(3) 0.7496(7) 0.38507(10) 0.0342(4) Uiso 1.000000 GR
H23b H 1.1039(6) 0.6771(3) 0.3020(4) 0.0342(4) Uiso 1.000000 GR
H23c H 1.1575(3) 0.7993(4) 0.3079(5) 0.0342(4) Uiso 1.000000 GR
H15 H 0.60484(14) 0.83917(12) 0.10451(10) 0.0280(3) Uiso 1.000000 R
H18a H 0.8313(9) 0.7481(2) -0.0230(3) 0.0405(5) Uiso 1.000000 GR
H18b H 0.7725(5) 0.8878(6) -0.0024(2) 0.0405(5) Uiso 1.000000 GR
H18c H 0.9188(4) 0.8551(8) -0.05877(15) 0.0405(5) Uiso 1.000000 GR
H24a H 0.8231(7) 1.0534(3) 0.2192(4) 0.0391(4) Uiso 1.000000 GR
H24b H 0.8699(10) 0.9780(2) 0.3350(3) 0.0391(4) Uiso 1.000000 GR
H24c H 0.9862(3) 1.0258(5) 0.2612(7) 0.0391(4) Uiso 1.000000 GR
H25a H 0.6812(9) 0.5049(2) 0.4819(3) 0.0422(5) Uiso 1.000000 GR
H25b H 0.8004(2) 0.53526(13) 0.5426(7) 0.0422(5) Uiso 1.000000 GR
H25c H 0.6569(7) 0.5101(2) 0.5945(4) 0.0422(5) Uiso 1.000000 GR
H22a H 0.9213(7) 0.3950(3) 0.4112(3) 0.0421(5) Uiso 1.000000 GR
H22b H 0.9703(10) 0.2614(5) 0.38049(14) 0.0421(5) Uiso 1.000000 GR
H22c H 1.0883(3) 0.3100(8) 0.4268(2) 0.0421(5) Uiso 1.000000 GR
H19a H 1.1525(5) 0.6227(7) 0.1466(2) 0.0406(5) Uiso 1.000000 GR
H19b H 1.06769(15) 0.5887(5) 0.0649(7) 0.0406(5) Uiso 1.000000 GR
H19c H 1.1463(5) 0.7025(2) 0.0307(5) 0.0406(5) Uiso 1.000000 GR
H28a H 0.6100(3) 1.0280(5) 0.2930(5) 0.0450(5) Uiso 1.000000 GR
H28b H 0.4885(10) 0.9962(3) 0.23542(17) 0.0450(5) Uiso 1.000000 GR
H28c H 0.4424(8) 1.0793(2) 0.3136(4) 0.0450(5) Uiso 1.000000 GR
H21a H 1.1333(5) 0.2487(5) 0.2329(7) 0.0466(5) Uiso 1.000000 GR
H21b H 1.1726(7) 0.3773(4) 0.1668(3) 0.0466(5) Uiso 1.000000 GR
H21c H 1.2438(3) 0.3058(8) 0.2784(4) 0.0466(5) Uiso 1.000000 GR
H17a H 0.55616(19) 0.8084(9) -0.05689(14) 0.0483(5) Uiso 1.000000 GR
H17b H 0.4117(8) 0.7729(7) -0.0150(2) 0.0483(5) Uiso 1.000000 GR
H17c H 0.4270(9) 0.9169(3) -0.0286(3) 0.0483(5) Uiso 1.000000 GR
H26a H 0.4122(11) 0.6062(5) 0.6226(3) 0.0512(5) Uiso 1.000000 GR
H26b H 0.4953(5) 0.6750(10) 0.67955(13) 0.0512(5) Uiso 1.000000 GR
H26c H 0.3325(6) 0.7489(5) 0.6331(4) 0.0512(5) Uiso 1.000000 GR
H16a H 0.3710(7) 0.7247(7) 0.1709(5) 0.0473(5) Uiso 1.000000 GR
H16b H 0.47154(15) 0.7595(10) 0.24296(14) 0.0473(5) Uiso 1.000000 GR
H16c H 0.3628(7) 0.8746(3) 0.1584(5) 0.0473(5) Uiso 1.000000 GR
H27a H 0.31702(15) 1.0582(4) 0.4624(8) 0.0535(5) Uiso 1.000000 GR
H27b H 0.2360(6) 1.0055(7) 0.3909(3) 0.0535(5) Uiso 1.000000 GR
H27c H 0.2330(6) 0.9511(4) 0.5099(5) 0.0535(5) Uiso 1.000000 GR

loop_
_atom_site_aniso_label
_atom_site_aniso_U_11
_atom_site_aniso_U_22
_atom_site_aniso_U_33
_atom_site_aniso_U_12
_atom_site_aniso_U_13
_atom_site_aniso_U_23
N3 0.0160(5) 0.0157(5) 0.0164(5) -0.0065(4) 0.0040(4) -0.0060(4)
N1 0.0213(5) 0.0249(6) 0.0196(5) -0.0049(4) 0.0041(4) -0.0039(4)
N2 0.0200(5) 0.0243(5) 0.0203(5) 0.0002(4) 0.0023(4) -0.0070(4)
C9 0.0193(6) 0.0184(6) 0.0138(6) -0.0079(5) 0.0048(4) -0.0057(5)
C5 0.0160(6) 0.0155(6) 0.0182(6) -0.0025(5) 0.0003(5) -0.0057(5)
C4 0.0181(6) 0.0161(6) 0.0183(6) -0.0024(5) 0.0001(5) -0.0037(5)
C10 0.0218(6) 0.0200(6) 0.0157(6) -0.0074(5) 0.0049(5) -0.0062(5)
C3 0.0184(6) 0.0203(6) 0.0168(6) -0.0056(5) -0.0005(5) -0.0060(5)
C6 0.0201(6) 0.0168(6) 0.0201(6) -0.0070(5) 0.0019(5) -0.0057(5)
C14 0.0212(6) 0.0228(6) 0.0149(6) -0.0092(5) 0.0025(5) -0.0043(5)
C8 0.0219(6) 0.0206(6) 0.0177(6) -0.0098(5) 0.0055(5) -0.0052(5)
C11 0.0316(7) 0.0177(6) 0.0216(6) -0.0088(5) 0.0048(5) -0.0063(5)
C13 0.0237(7) 0.0301(7) 0.0202(6) -0.0141(5) 0.0006(5) -0.0067(5)
C20 0.0220(6) 0.0166(6) 0.0270(7) -0.0032(5) -0.0008(5) -0.0077(5)
C7 0.0203(6) 0.0192(6) 0.0204(6) -0.0091(5) 0.0029(5) -0.0034(5)
C23 0.0229(6) 0.0244(6) 0.0230(6) -0.0093(5) -0.0007(5) -0.0071(5)
C15 0.0204(6) 0.0241(6) 0.0255(7) -0.0068(5) -0.0050(5) -0.0062(5)
C12 0.0346(7) 0.0256(7) 0.0226(7) -0.0186(6) 0.0046(5) -0.0096(5)
C1 0.0207(6) 0.0385(8) 0.0227(7) -0.0115(6) 0.0067(5) -0.0142(6)
C2 0.0185(6) 0.0368(7) 0.0237(7) -0.0051(5) 0.0037(5) -0.0149(6)
C18 0.0351(8) 0.0327(7) 0.0175(6) -0.0190(6) 0.0042(5) -0.0047(5)
C24 0.0288(7) 0.0225(6) 0.0315(7) -0.0102(5) 0.0029(6) -0.0121(6)
C25 0.0307(7) 0.0266(7) 0.0246(7) -0.0096(6) 0.0052(5) -0.0022(5)
C22 0.0311(7) 0.0224(6) 0.0262(7) -0.0028(5) -0.0045(6) -0.0045(5)
C19 0.0270(7) 0.0285(7) 0.0303(7) -0.0120(6) 0.0142(6) -0.0126(6)
C28 0.0284(7) 0.0222(6) 0.0321(7) 0.0016(5) 0.0040(6) -0.0054(6)
C21 0.0259(7) 0.0246(7) 0.0400(8) -0.0004(6) 0.0016(6) -0.0117(6)
C17 0.0327(8) 0.0292(7) 0.0314(8) -0.0076(6) -0.0116(6) -0.0040(6)
C26 0.0304(8) 0.0495(9) 0.0279(7) -0.0172(7) 0.0105(6) -0.0145(7)
C16 0.0184(7) 0.0383(8) 0.0388(8) -0.0040(6) -0.0025(6) -0.0163(6)
C27 0.0228(7) 0.0466(9) 0.0358(8) -0.0005(6) 0.0048(6) -0.0187(7)

loop_
_atom_type_symbol
_atom_type_scat_dispersion_real
_atom_type_scat_dispersion_imag
_atom_type_scat_Cromer_Mann_a1
_atom_type_scat_Cromer_Mann_a2
_atom_type_scat_Cromer_Mann_a3
_atom_type_scat_Cromer_Mann_a4
_atom_type_scat_Cromer_Mann_b1
_atom_type_scat_Cromer_Mann_b2
_atom_type_scat_Cromer_Mann_b3
_atom_type_scat_Cromer_Mann_b4
_atom_type_scat_Cromer_Mann_c
_atom_type_scat_source
_atom_type_scat_dispersion_source
H 0.00000 0.00000 0.49300 0.32291 0.14019 0.04081 10.51090 26.12570 3.14236 57.79970 0.0030380000826 'International Tables Volume C Table 6.1.1.4 (pp. 500-502)' 'Henke, Gullikson and Davis, At. Data and Nucl. Data Tables, 1993, 54, 2'
C 0.00347 0.00161 2.31000 1.02000 1.58860 0.86500 20.84390 10.20750 0.56870 51.65120 0.215599998832 'International Tables Volume C Table 6.1.1.4 (pp. 500-502)' 'Henke, Gullikson and Davis, At. Data and Nucl. Data Tables, 1993, 54, 2'
N 0.00653 0.00323 12.21260 3.13220 2.01250 1.16630 0.00570 9.89330 28.99750 0.58260 -11.5290002823 'International Tables Volume C Table 6.1.1.4 (pp. 500-502)' 'Henke, Gullikson and Davis, At. Data and Nucl. Data Tables, 1993, 54, 2'

loop_
_geom_angle_atom_site_label_1
_geom_angle_atom_site_label_2
_geom_angle_atom_site_label_3
_geom_angle
_geom_angle_site_symmetry_1
_geom_angle_site_symmetry_3
_geom_angle_publ_flag
C5 N3 C9 124.37(9) . . ?
C8 N3 C9 118.67(9) . . ?
C8 N3 C5 110.49(8) . . ?
C1 N1 C3 109.93(10) . . ?
C25 N1 C3 122.10(10) . . ?
C25 N1 C1 124.57(10) . . ?
C2 N2 C3 110.04(10) . . ?
C28 N2 C3 126.44(10) . . ?
C28 N2 C2 123.28(10) . . ?
C10 C9 N3 118.09(10) . . ?
C14 C9 N3 123.28(10) . . ?
C14 C9 C10 118.59(10) . . ?
C4 C5 N3 111.75(9) . . ?
C6 C5 N3 100.31(9) . . ?
C6 C5 C4 117.53(10) . . ?
H5 C5 N3 108.93(6) . . ?
H5 C5 C4 108.93(6) . . ?
H5 C5 C6 108.93(6) . . ?
C3 C4 C5 130.58(11) . . ?
H4 C4 C5 114.71(6) . . ?
H4 C4 C3 114.71(7) . . ?
C11 C10 C9 119.30(11) . . ?
C20 C10 C9 123.18(10) . . ?
C20 C10 C11 117.29(10) . . ?
N2 C3 N1 104.13(10) . . ?
C4 C3 N1 123.17(11) . . ?
C4 C3 N2 132.69(11) . . ?
C7 C6 C5 100.47(9) . . ?
C23 C6 C5 112.24(9) . . ?
C23 C6 C7 112.08(10) . . ?
C24 C6 C5 112.63(10) . . ?
C24 C6 C7 111.02(10) . . ?
C24 C6 C23 108.31(10) . . ?
C13 C14 C9 119.44(11) . . ?
C15 C14 C9 123.36(10) . . ?
C15 C14 C13 117.12(11) . . ?
C7 C8 N3 102.04(9) . . ?
C18 C8 N3 114.02(10) . . ?
C18 C8 C7 110.39(10) . . ?
C19 C8 N3 111.43(10) . . ?
C19 C8 C7 111.82(10) . . ?
C19 C8 C18 107.20(10) . . ?
C12 C11 C10 121.64(11) . . ?
H11 C11 C10 119.18(7) . . ?
H11 C11 C12 119.18(7) . . ?
C12 C13 C14 121.43(12) . . ?
H13 C13 C14 119.29(7) . . ?
H13 C13 C12 119.29(7) . . ?
C22 C20 C10 109.47(10) . . ?
C21 C20 C10 113.96(10) . . ?
C21 C20 C22 109.20(10) . . ?
H20 C20 C10 108.01(6) . . ?
H20 C20 C22 108.01(7) . . ?
H20 C20 C21 108.01(7) . . ?
C8 C7 C6 107.69(9) . . ?
H7a C7 C6 110.17(6) . . ?
H7a C7 C8 110.17(6) . . ?
H7b C7 C6 110.17(6) . . ?
H7b C7 C8 110.17(6) . . ?
H7b C7 H7a 108.5 . . ?
H23a C23 C6 109.5 . . ?
H23b C23 C6 109.5 . . ?
H23b C23 H23a 109.5 . . ?
H23c C23 C6 109.5 . . ?
H23c C23 H23a 109.5 . . ?
H23c C23 H23b 109.5 . . ?
C17 C15 C14 112.98(10) . . ?
C16 C15 C14 109.71(10) . . ?
C16 C15 C17 110.05(11) . . ?
H15 C15 C14 107.98(6) . . ?
H15 C15 C17 107.98(7) . . ?
H15 C15 C16 107.98(7) . . ?
C13 C12 C11 119.33(11) . . ?
H12 C12 C11 120.34(7) . . ?
H12 C12 C13 120.34(7) . . ?
C2 C1 N1 107.73(11) . . ?
C26 C1 N1 121.63(12) . . ?
C26 C1 C2 130.50(12) . . ?
C1 C2 N2 107.98(11) . . ?
C27 C2 N2 121.61(12) . . ?
C27 C2 C1 130.40(13) . . ?
H18a C18 C8 109.5 . . ?
H18b C18 C8 109.5 . . ?
H18b C18 H18a 109.5 . . ?
H18c C18 C8 109.5 . . ?
H18c C18 H18a 109.5 . . ?
H18c C18 H18b 109.5 . . ?
H24a C24 C6 109.5 . . ?
H24b C24 C6 109.5 . . ?
H24b C24 H24a 109.5 . . ?
H24c C24 C6 109.5 . . ?
H24c C24 H24a 109.5 . . ?
H24c C24 H24b 109.5 . . ?
H25a C25 N1 109.5 . . ?
H25b C25 N1 109.5 . . ?
H25b C25 H25a 109.5 . . ?
H25c C25 N1 109.5 . . ?
H25c C25 H25a 109.5 . . ?
H25c C25 H25b 109.5 . . ?
H22a C22 C20 109.5 . . ?
H22b C22 C20 109.5 . . ?
H22b C22 H22a 109.5 . . ?
H22c C22 C20 109.5 . . ?
H22c C22 H22a 109.5 . . ?
H22c C22 H22b 109.5 . . ?
H19a C19 C8 109.5 . . ?
H19b C19 C8 109.5 . . ?
H19b C19 H19a 109.5 . . ?
H19c C19 C8 109.5 . . ?
H19c C19 H19a 109.5 . . ?
H19c C19 H19b 109.5 . . ?
H28a C28 N2 109.5 . . ?
H28b C28 N2 109.5 . . ?
H28b C28 H28a 109.5 . . ?
H28c C28 N2 109.5 . . ?
H28c C28 H28a 109.5 . . ?
H28c C28 H28b 109.5 . . ?
H21a C21 C20 109.5 . . ?
H21b C21 C20 109.5 . . ?
H21b C21 H21a 109.5 . . ?
H21c C21 C20 109.5 . . ?
H21c C21 H21a 109.5 . . ?
H21c C21 H21b 109.5 . . ?
H17a C17 C15 109.5 . . ?
H17b C17 C15 109.5 . . ?
H17b C17 H17a 109.5 . . ?
H17c C17 C15 109.5 . . ?
H17c C17 H17a 109.5 . . ?
H17c C17 H17b 109.5 . . ?
H26a C26 C1 109.5 . . ?
H26b C26 C1 109.5 . . ?
H26b C26 H26a 109.5 . . ?
H26c C26 C1 109.5 . . ?
H26c C26 H26a 109.5 . . ?
H26c C26 H26b 109.5 . . ?
H16a C16 C15 109.5 . . ?
H16b C16 C15 109.5 . . ?
H16b C16 H16a 109.5 . . ?
H16c C16 C15 109.5 . . ?
H16c C16 H16a 109.5 . . ?
H16c C16 H16b 109.5 . . ?
H27a C27 C2 109.5 . . ?
H27b C27 C2 109.5 . . ?
H27b C27 H27a 109.5 . . ?
H27c C27 C2 109.5 . . ?
H27c C27 H27a 109.5 . . ?
H27c C27 H27b 109.5 . . ?

loop_
_geom_bond_atom_site_label_1
_geom_bond_atom_site_label_2
_geom_bond_distance
_geom_bond_site_symmetry_2
_geom_bond_publ_flag
N3 C9 1.4355(14) . ?
N3 C5 1.4847(14) . ?
N3 C8 1.4897(14) . ?
N1 C3 1.3963(16) . ?
N1 C1 1.4126(16) . ?
N1 C25 1.4381(16) . ?
N2 C3 1.3905(15) . ?
N2 C2 1.4117(16) . ?
N2 C28 1.4435(17) . ?
C9 C10 1.4180(16) . ?
C9 C14 1.4165(17) . ?
C5 C4 1.4899(16) . ?
C5 C6 1.5618(16) . ?
C5 H5 0.9800 . ?
C4 C3 1.3654(17) . ?
C4 H4 0.9300 . ?
C10 C11 1.3927(17) . ?
C10 C20 1.5219(17) . ?
C6 C7 1.5333(16) . ?
C6 C23 1.5260(17) . ?
C6 C24 1.5263(16) . ?
C14 C13 1.3962(17) . ?
C14 C15 1.5190(17) . ?
C8 C7 1.5469(16) . ?
C8 C18 1.5351(17) . ?
C8 C19 1.5282(17) . ?
C11 C12 1.3777(19) . ?
C11 H11 0.9300 . ?
C13 C12 1.3766(18) . ?
C13 H13 0.9300 . ?
C20 C22 1.5366(18) . ?
C20 C21 1.5342(17) . ?
C20 H20 0.9800 . ?
C7 H7a 0.9700 . ?
C7 H7b 0.9700 . ?
C23 H23a 0.9600 . ?
C23 H23b 0.9600 . ?
C23 H23c 0.9600 . ?
C15 C17 1.5354(18) . ?
C15 C16 1.5306(19) . ?
C15 H15 0.9800 . ?
C12 H12 0.9300 . ?
C1 C2 1.3319(19) . ?
C1 C26 1.4883(18) . ?
C2 C27 1.4914(18) . ?
C18 H18a 0.9600 . ?
C18 H18b 0.9600 . ?
C18 H18c 0.9600 . ?
C24 H24a 0.9600 . ?
C24 H24b 0.9600 . ?
C24 H24c 0.9600 . ?
C25 H25a 0.9600 . ?
C25 H25b 0.9600 . ?
C25 H25c 0.9600 . ?
C22 H22a 0.9600 . ?
C22 H22b 0.9600 . ?
C22 H22c 0.9600 . ?
C19 H19a 0.9600 . ?
C19 H19b 0.9600 . ?
C19 H19c 0.9600 . ?
C28 H28a 0.9600 . ?
C28 H28b 0.9600 . ?
C28 H28c 0.9600 . ?
C21 H21a 0.9600 . ?
C21 H21b 0.9600 . ?
C21 H21c 0.9600 . ?
C17 H17a 0.9600 . ?
C17 H17b 0.9600 . ?
C17 H17c 0.9600 . ?
C26 H26a 0.9600 . ?
C26 H26b 0.9600 . ?
C26 H26c 0.9600 . ?
C16 H16a 0.9600 . ?
C16 H16b 0.9600 . ?
C16 H16c 0.9600 . ?
C27 H27a 0.9600 . ?
C27 H27b 0.9600 . ?
C27 H27c 0.9600 . ?
